data_7218177
loop_
_publ_author_name
'Calahorro, Antonio J.'
'Macchi, Piero'
'Salinas-Castillo, Alfonso'
'Sebasti\'an, Eider San'
'Seco, Jos\'e M.'
'Rodr\'iguez-Di\'eguez, Antonio'

_publ_section_title
;
 Photoluminescence of the first examples of metal--organic frameworks with
 two novel tetrazolatephenyl acetic acid derivatives: an experimental and
 theoretical study
;
_journal_issue 45
_journal_name_full CrystEngComm
_journal_page_first 10492
_journal_paper_doi 10.1039/C4CE00662C
_journal_volume 16
_journal_year 2014
_chemical_absolute_configuration ad
_chemical_formula_sum 'C9 H6 N4 O2 Zn'
_chemical_formula_weight 267.55
_chemical_name_systematic
;
?
;
_space_group_IT_number 33
_symmetry_cell_setting orthorhombic
_symmetry_space_group_name_Hall 'P 2c -2n'
_symmetry_space_group_name_H-M 'P n a 21'
_atom_sites_solution_hydrogens geom
_atom_sites_solution_primary direct
_atom_sites_solution_secondary difmap
_audit_creation_date 2013-03-25T13:56:25-00:00
_audit_creation_method 'WinGX routine CIF_UPDATE'
_cell_angle_alpha 90
_cell_angle_beta 90
_cell_angle_gamma 90
_cell_formula_units_Z 4
_cell_length_a 10.4858(3)
_cell_length_b 18.8309(6)
_cell_length_c 4.8130(2)
_cell_measurement_reflns_used 2469
_cell_measurement_temperature 293(2)
_cell_measurement_theta_max 27.9774
_cell_measurement_theta_min 1.9382
_cell_volume 950.36(6)
_computing_cell_refinement
;
CrysAlisPro, Agilent Technologies,
Version 1.171.36.20 (release 27-06-2012 CrysAlis171 .NET)
(compiled Jul 11 2012,15:38:31)
;
_computing_data_collection
;
CrysAlisPro, Agilent Technologies,
Version 1.171.36.20 (release 27-06-2012 CrysAlis171 .NET)
(compiled Jul 11 2012,15:38:31)
;
_computing_data_reduction
;
CrysAlisPro, Agilent Technologies,
Version 1.171.36.20 (release 27-06-2012 CrysAlis171 .NET)
(compiled Jul 11 2012,15:38:31)
;
_computing_structure_refinement 'SHELXL-97 (Sheldrick, 1997)'
_diffrn_ambient_temperature 293(2)
_diffrn_detector_area_resol_mean 16.0965
_diffrn_measured_fraction_theta_full 1
_diffrn_measured_fraction_theta_max 0.95
_diffrn_measurement_device_type 'SuperNova, Single source at offset), Eos'
_diffrn_measurement_method '\w scans'
_diffrn_orient_matrix_UB_11 -0.0143003
_diffrn_orient_matrix_UB_12 -0.0368036
_diffrn_orient_matrix_UB_13 -0.001562
_diffrn_orient_matrix_UB_21 0.0657294
_diffrn_orient_matrix_UB_22 -0.0079102
_diffrn_orient_matrix_UB_23 -0.0156715
_diffrn_orient_matrix_UB_31 0.0067716
_diffrn_orient_matrix_UB_32 -0.0012437
_diffrn_orient_matrix_UB_33 0.1466175
_diffrn_radiation_monochromator graphite
_diffrn_radiation_type MoK\a
_diffrn_radiation_wavelength 0.71069
_diffrn_reflns_av_R_equivalents 0.0303
_diffrn_reflns_av_unetI/netI 0.0349
_diffrn_reflns_limit_h_max 13
_diffrn_reflns_limit_h_min -13
_diffrn_reflns_limit_k_max 24
_diffrn_reflns_limit_k_min -24
_diffrn_reflns_limit_l_max 6
_diffrn_reflns_limit_l_min -6
_diffrn_reflns_number 5822
_diffrn_reflns_theta_full 25
_diffrn_reflns_theta_max 28.04
_diffrn_reflns_theta_min 2.16
_exptl_absorpt_coefficient_mu 2.572
_exptl_absorpt_correction_T_max 0.975
_exptl_absorpt_correction_T_min 0.768
_exptl_absorpt_correction_type gaussian
_exptl_absorpt_process_details
;
CrysAlisPro, Agilent Technologies,
Version 1.171.36.20 (release 27-06-2012 CrysAlis171 .NET)
(compiled Jul 11 2012,15:38:31)
Numerical absorption correction based on gaussian integration over
a multifaceted crystal model
;
_exptl_crystal_density_diffrn 1.87
_exptl_crystal_density_method 'not measured'
_exptl_crystal_F_000 536
_exptl_crystal_size_max 0.1981
_exptl_crystal_size_mid 0.0784
_exptl_crystal_size_min 0.0556
_refine_diff_density_max 0.543
_refine_diff_density_min -0.389
_refine_diff_density_rms 0.072
_refine_ls_abs_structure_details 'Flack H D (1983), Acta Cryst. A39, 876-881'
_refine_ls_abs_structure_Flack -0.04(2)
_refine_ls_extinction_method none
_refine_ls_goodness_of_fit_ref 1.08
_refine_ls_hydrogen_treatment constr
_refine_ls_matrix_type full
_refine_ls_number_parameters 145
_refine_ls_number_reflns 2031
_refine_ls_number_restraints 1
_refine_ls_restrained_S_all 1.08
_refine_ls_R_factor_all 0.0386
_refine_ls_R_factor_gt 0.0319
_refine_ls_shift/su_max 0.001
_refine_ls_shift/su_mean 0
_refine_ls_structure_factor_coef Fsqd
_refine_ls_weighting_details 'calc w=1/[\s^2^(Fo^2^)+(0.0397P)^2^+0.1362P] where P=(Fo^2^+2Fc^2^)/3'
_refine_ls_weighting_scheme calc
_refine_ls_wR_factor_gt 0.0731
_refine_ls_wR_factor_ref 0.0784
_reflns_number_gt 1835
_reflns_number_total 2031
_reflns_threshold_expression >2sigma(I)
_cod_data_source_file c4ce00662c2.cif
_cod_data_source_block a2901
_cod_depositor_comments 'Adding full bibliography for 7218177--7218178.cif.'
_cod_database_code 7218177

loop_
_symmetry_equiv_pos_as_xyz
'x, y, z'
'-x, -y, z+1/2'
'-x+1/2, y+1/2, z+1/2'
'x+1/2, -y+1/2, z'

loop_
_atom_site_label
_atom_site_type_symbol
_atom_site_fract_x
_atom_site_fract_y
_atom_site_fract_z
_atom_site_U_iso_or_equiv
_atom_site_adp_type
_atom_site_occupancy
_atom_site_symmetry_multiplicity
_atom_site_calc_flag
_atom_site_refinement_flags
C18 C 0.8568(3) 0.41181(16) 0.7901(10) 0.0263(7) Uani 1 1 d .
C17 C 0.7812(4) 0.46730(19) 0.9416(8) 0.0360(9) Uani 1 1 d .
H17A H 0.8285 0.4808 1.1066 0.043 Uiso 1 1 calc R
H17B H 0.702 0.4458 1.0031 0.043 Uiso 1 1 calc R
C13 C 0.7491(3) 0.53387(16) 0.7833(8) 0.0284(7) Uani 1 1 d .
C12 C 0.8085(3) 0.59748(17) 0.8508(8) 0.0272(8) Uani 1 1 d .
H12 H 0.8703 0.5982 0.9895 0.033 Uiso 1 1 calc R
C11 C 0.7772(4) 0.66004(17) 0.7146(7) 0.0259(8) Uani 1 1 d .
C16 C 0.6861(4) 0.66000(18) 0.5065(8) 0.0321(9) Uani 1 1 d .
H16 H 0.666 0.7017 0.4127 0.039 Uiso 1 1 calc R
C15 C 0.6251(4) 0.5967(2) 0.4396(9) 0.0358(9) Uani 1 1 d .
H15 H 0.5629 0.5962 0.3019 0.043 Uiso 1 1 calc R
C14 C 0.6563(4) 0.53474(19) 0.5765(9) 0.0328(8) Uani 1 1 d .
H14 H 0.6146 0.4928 0.5299 0.039 Uiso 1 1 calc R
C5 C 0.8385(3) 0.72618(15) 0.8141(11) 0.0249(6) Uani 1 1 d .
N1 N 0.7820(3) 0.78766(14) 0.8655(7) 0.0296(8) Uani 1 1 d .
N2 N 0.8730(3) 0.83122(16) 0.9735(9) 0.0393(9) Uani 1 1 d .
N3 N 0.9795(3) 0.79717(17) 0.9807(8) 0.0390(8) Uani 1 1 d .
N4 N 0.9626(3) 0.73112(15) 0.8790(6) 0.0285(8) Uani 1 1 d .
O1 O 0.8977(3) 0.35853(15) 0.9191(6) 0.0340(6) Uani 1 1 d .
O2 O 0.8745(2) 0.41882(13) 0.5336(5) 0.0288(6) Uani 1 1 d .
Zn1 Zn 0.60971(3) 0.831415(17) 0.81444(13) 0.02440(12) Uani 1 1 d .

loop_
_atom_site_aniso_label
_atom_site_aniso_U_11
_atom_site_aniso_U_22
_atom_site_aniso_U_33
_atom_site_aniso_U_23
_atom_site_aniso_U_13
_atom_site_aniso_U_12
C18 0.0312(15) 0.0192(14) 0.0285(19) 0.000(2) -0.0014(19) -0.0050(12)
C17 0.056(2) 0.0213(18) 0.0306(18) 0.0022(15) 0.0069(18) 0.0080(18)
C13 0.0365(16) 0.0201(15) 0.0287(19) 0.0006(19) 0.0038(19) 0.0054(12)
C12 0.0289(15) 0.0231(15) 0.030(2) 0.0024(17) -0.0017(16) 0.0035(13)
C11 0.0274(18) 0.0201(17) 0.0302(17) -0.0027(14) 0.0024(14) 0.0029(14)
C16 0.038(2) 0.0233(18) 0.035(2) -0.0004(17) -0.0053(17) 0.0041(15)
C15 0.040(2) 0.029(2) 0.039(2) -0.0040(19) -0.0094(17) 0.0024(17)
C14 0.039(2) 0.0183(18) 0.041(2) -0.0030(16) -0.0020(18) -0.0004(16)
C5 0.0263(13) 0.0201(14) 0.0282(15) -0.004(2) -0.002(2) 0.0028(12)
N1 0.0241(13) 0.0186(13) 0.046(2) -0.0037(13) -0.0033(13) -0.0006(11)
N2 0.0299(18) 0.0254(18) 0.063(3) -0.0118(17) -0.0069(16) 0.0049(13)
N3 0.0316(17) 0.0281(17) 0.057(2) -0.0139(16) -0.0059(16) 0.0007(14)
N4 0.0281(14) 0.0200(14) 0.037(2) -0.0058(13) 0.0002(12) 0.0015(11)
O1 0.0496(17) 0.0229(14) 0.0296(13) 0.0050(12) 0.0016(11) 0.0114(12)
O2 0.0397(14) 0.0211(12) 0.0257(13) 0.0004(11) 0.0020(10) 0.0002(10)
Zn1 0.02523(18) 0.01747(18) 0.0305(2) 0.0026(2) -0.0020(3) -0.00188(13)

loop_
_atom_type_symbol
_atom_type_description
_atom_type_scat_dispersion_real
_atom_type_scat_dispersion_imag
_atom_type_scat_source
C C 0.0033 0.0016 'International Tables Vol C Tables 4.2.6.8 and 6.1.1.4'
H H 0 0 'International Tables Vol C Tables 4.2.6.8 and 6.1.1.4'
N N 0.0061 0.0033 'International Tables Vol C Tables 4.2.6.8 and 6.1.1.4'
O O 0.0106 0.006 'International Tables Vol C Tables 4.2.6.8 and 6.1.1.4'
Zn Zn 0.2839 1.4301 'International Tables Vol C Tables 4.2.6.8 and 6.1.1.4'

loop_
_exptl_crystal_face_index_h
_exptl_crystal_face_index_k
_exptl_crystal_face_index_l
_exptl_crystal_face_perp_dist
1 1 0 0.0328
-1 -1 0 0.0228
0 0 -1 0.099
0 0 1 0.099
0 1 0 0.0346
0 -1 0 0.0346
1 -1 0 0.0329
-1 1 0 0.0329

loop_
_geom_angle_atom_site_label_1
_geom_angle_atom_site_label_2
_geom_angle_atom_site_label_3
_geom_angle
_geom_angle_site_symmetry_1
_geom_angle_site_symmetry_3
O2 C18 O1 121.3(4) . .
O2 C18 C17 118.9(3) . .
O1 C18 C17 119.8(4) . .
C18 C17 C13 116.9(3) . .
C12 C13 C14 118.1(3) . .
C12 C13 C17 120.0(4) . .
C14 C13 C17 121.9(3) . .
C11 C12 C13 121.0(4) . .
C16 C11 C12 120.3(3) . .
C16 C11 C5 122.3(3) . .
C12 C11 C5 117.3(4) . .
C11 C16 C15 119.1(3) . .
C14 C15 C16 120.3(4) . .
C15 C14 C13 121.2(4) . .
N1 C5 N4 109.2(3) . .
N1 C5 C11 127.0(3) . .
N4 C5 C11 123.7(3) . .
C5 N1 N2 106.6(3) . .
C5 N1 Zn1 137.8(2) . .
N2 N1 Zn1 115.6(2) . .
N3 N2 N1 108.5(3) . .
N2 N3 N4 109.6(3) . .
C5 N4 N3 106.0(3) . .
C5 N4 Zn1 133.1(2) . 4_565
N3 N4 Zn1 120.5(2) . 4_565
C18 O1 Zn1 132.2(3) . 3_645
C18 O2 Zn1 116.9(2) . 3_644
O2 Zn1 N4 118.94(12) 3_655 4_465
O2 Zn1 O1 107.75(11) 3_655 3_654
N4 Zn1 O1 106.09(11) 4_465 3_654
O2 Zn1 N1 101.73(11) 3_655 .
N4 Zn1 N1 116.27(12) 4_465 .
O1 Zn1 N1 105.10(13) 3_654 .

loop_
_geom_bond_atom_site_label_1
_geom_bond_atom_site_label_2
_geom_bond_distance
_geom_bond_site_symmetry_2
C18 O2 1.255(6) .
C18 O1 1.255(4) .
C18 C17 1.501(5) .
C17 C13 1.505(5) .
C13 C12 1.389(5) .
C13 C14 1.392(5) .
C12 C11 1.388(5) .
C11 C16 1.384(5) .
C11 C5 1.481(4) .
C16 C15 1.390(5) .
C15 C14 1.380(5) .
C5 N1 1.324(4) .
C5 N4 1.342(4) .
N1 N2 1.361(4) .
N1 Zn1 2.001(3) .
N2 N3 1.287(4) .
N3 N4 1.348(4) .
N4 Zn1 1.965(3) 4_565
O1 Zn1 1.972(3) 3_645
O2 Zn1 1.962(3) 3_644
Zn1 O2 1.962(3) 3_655
Zn1 N4 1.965(3) 4_465
Zn1 O1 1.972(3) 3_654
